data_7713921
loop_
_publ_author_name
'Lu, Ying'
'Yang, Wen-Zhu'
'Ding, Xiu-Xia'
'Nie, Si-Qi'
'Jiang, Zhan-Guo'
'Zhan, Cai-Hong'

_publ_section_title
;
 Doping Transition Metals to Modulate the Chirality and Photocatalytic
 Activity of Rare Earth Clusters
;
_journal_name_full 'Dalton Transactions'
_journal_paper_doi 10.1039/D3DT02653A
_journal_year 2023
_chemical_formula_moiety 'C68 H112 Fe La6 O40'
_chemical_formula_sum 'C68 H112 Fe La6 O40'
_chemical_formula_weight 2458.88
_space_group_crystal_system monoclinic
_space_group_IT_number 14
_space_group_name_Hall '-P 2yn'
_space_group_name_H-M_alt 'P 1 21/n 1'
_atom_sites_solution_hydrogens mixed
_atom_sites_solution_primary dual
_audit_creation_date 2023-08-12
_audit_creation_method
;
Olex2 1.5
(compiled 2021.08.20 svn.r13c46975 for OlexSys, GUI svn.r6392)
;
_audit_update_record
;
2023-08-12 deposited with the CCDC.	2023-09-08 downloaded from the CCDC.
;
_cell_angle_alpha 90
_cell_angle_beta 111.757(13)
_cell_angle_gamma 90
_cell_formula_units_Z 2
_cell_length_a 14.067(6)
_cell_length_b 25.297(11)
_cell_length_c 14.968(7)
_cell_measurement_reflns_used 5471
_cell_measurement_temperature 298(2)
_cell_measurement_theta_max 26.39
_cell_measurement_theta_min 2.34
_cell_volume 4947(4)
_computing_cell_refinement 'SAINT V8.38A (Bruker, 2018)'
_computing_data_reduction 'SAINT V8.38A (Bruker, 2018)'
_computing_molecular_graphics 'Olex2 1.5 (Dolomanov et al., 2009)'
_computing_publication_material 'Olex2 1.5 (Dolomanov et al., 2009)'
_computing_structure_refinement 'SHELXL 2018/3 (Sheldrick, 2015)'
_computing_structure_solution 'SHELXT 2014/5 (Sheldrick, 2014)'
_diffrn_ambient_temperature 298.00
_diffrn_measured_fraction_theta_full 0.980
_diffrn_measured_fraction_theta_max 0.980
_diffrn_measurement_device_type 'BRUKER D8 VENTURE'
_diffrn_measurement_method '\f and \w scans'
_diffrn_radiation_type MoK\a
_diffrn_radiation_wavelength 0.71073
_diffrn_reflns_av_R_equivalents 0.0953
_diffrn_reflns_av_unetI/netI 0.0972
_diffrn_reflns_Laue_measured_fraction_full 0.980
_diffrn_reflns_Laue_measured_fraction_max 0.980
_diffrn_reflns_limit_h_max 14
_diffrn_reflns_limit_h_min -16
_diffrn_reflns_limit_k_max 30
_diffrn_reflns_limit_k_min -29
_diffrn_reflns_limit_l_max 17
_diffrn_reflns_limit_l_min -17
_diffrn_reflns_number 26718
_diffrn_reflns_point_group_measured_fraction_full 0.980
_diffrn_reflns_point_group_measured_fraction_max 0.980
_diffrn_reflns_theta_full 25.027
_diffrn_reflns_theta_max 25.027
_diffrn_reflns_theta_min 2.177
_diffrn_standards_number 0
_exptl_absorpt_coefficient_mu 2.751
_exptl_absorpt_correction_T_max 0.7452
_exptl_absorpt_correction_T_min 0.5986
_exptl_absorpt_correction_type none
_exptl_absorpt_process_details
;
SADABS-2016/2 (Bruker,2016/2) was used for absorption correction.
wR2(int) was 0.1127 before and 0.0639 after correction.
The Ratio of minimum to maximum transmission is 0.8033.
The \l/2 correction factor is Not present.
;
_exptl_crystal_colour colourless
_exptl_crystal_colour_primary colourless
_exptl_crystal_density_diffrn 1.651
_exptl_crystal_description block
_exptl_crystal_F_000 2416
_exptl_crystal_size_max 0.1
_exptl_crystal_size_mid 0.09
_exptl_crystal_size_min 0.08
_refine_diff_density_max 1.922
_refine_diff_density_min -1.278
_refine_diff_density_rms 0.218
_refine_ls_extinction_method none
_refine_ls_goodness_of_fit_ref 1.106
_refine_ls_hydrogen_treatment mixed
_refine_ls_matrix_type full
_refine_ls_number_parameters 539
_refine_ls_number_reflns 8571
_refine_ls_number_restraints 1141
_refine_ls_restrained_S_all 1.078
_refine_ls_R_factor_all 0.1234
_refine_ls_R_factor_gt 0.0799
_refine_ls_shift/su_max 0.094
_refine_ls_shift/su_mean 0.002
_refine_ls_structure_factor_coef Fsqd
_refine_ls_weighting_details 'w=1/[\s^2^(Fo^2^)+(0.1069P)^2^+25.6277P] where P=(Fo^2^+2Fc^2^)/3'
_refine_ls_weighting_scheme calc
_refine_ls_wR_factor_gt 0.2032
_refine_ls_wR_factor_ref 0.2368
_reflns_Friedel_coverage 0.000
_reflns_number_gt 5419
_reflns_number_total 8571
_reflns_threshold_expression 'I > 2\s(I)'
_cod_data_source_file d3dt02653a2.cif
_cod_data_source_block 9_a
_cod_database_code 7713921
_shelx_shelxl_version_number 2018/3
_shelx_space_group_comment
;
The symmetry employed for this shelxl refinement is uniquely defined
by the following loop, which should always be used as a source of
symmetry information in preference to the above space-group names.
They are only intended as comments.
;
_shelx_estimated_absorpt_t_max 0.810
_shelx_estimated_absorpt_t_min 0.770
_olex2_refinement_description
;
1. Fixed Uiso
 At 1.2 times of:
  All C(H) groups
 At 1.5 times of:
  All C(H,H,H) groups, All O(H) groups
2. Restrained distances
 O15-H15
 0.85 with sigma of 0.01
 O20-C32
 1.3 with sigma of 0.02
 O14-H14
 0.85 with sigma of 0.01
 C33-H14
 1.904121 with sigma of 0.02
 La1-H14
 3.116899 with sigma of 0.02
 C34-H15
 1.856669 with sigma of 0.02
 La1-H15
 3.142969 with sigma of 0.02
3. Uiso/Uaniso restraints and constraints
C31 \\sim C32 \\sim C33 \\sim C34 \\sim O13 \\sim O14 \\sim O15 \\sim O16 \\sim
O17 \\sim O18 \\sim O19 \\sim O20: within 3.8A with sigma of 0.01 and sigma for
terminal atoms of 0.02 within 3.8A
4.a Riding coordinates:
 O14(H14)
4.b Aromatic/amide H refined with riding coordinates:
 C3(H3), C3(H3), C3(H3), C3(H3), C3(H3), C3(H3)
4.c Idealised Me refined as rotating group:
 C31(H31A,H31B,H31C), C32(H32A,H32B,H32C), C33(H33A,H33B,H33C), C34(H34A,H34B,
 H34C), C1(H1A,H1B,H1C), C5(H5A,H5B,H5C), C1(H1A,H1B,H1C), C5(H5A,H5B,H5C),
 C1(H1A,H1B,H1C), C5(H5A,H5B,H5C), C1(H1A,H1B,H1C), C5(H5A,H5B,H5C), C1(H1A,H1B,
 H1C), C5(H5A,H5B,H5C), C1(H1A,H1B,H1C), C5(H5A,H5B,H5C)
;
_olex2_submission_special_instructions 'No special instructions were received'

loop_
_space_group_symop_operation_xyz
'x, y, z'
'-x+1/2, y+1/2, -z+1/2'
'-x, -y, -z'
'x-1/2, -y-1/2, z-1/2'

loop_
_atom_site_label
_atom_site_type_symbol
_atom_site_fract_x
_atom_site_fract_y
_atom_site_fract_z
_atom_site_U_iso_or_equiv
_atom_site_adp_type
_atom_site_occupancy
_atom_site_site_symmetry_order
_atom_site_calc_flag
_atom_site_refinement_flags_posn
_atom_site_refinement_flags_adp
_atom_site_refinement_flags_occupancy
_atom_site_disorder_assembly
_atom_site_disorder_group
La1 La 0.67032(6) 0.44785(3) 0.72775(5) 0.0460(3) Uani 1 1 d D . . . .
La2 La 0.34988(6) 0.41847(3) 0.59477(6) 0.0462(3) Uani 1 1 d . . . . .
La3 La 0.46306(6) 0.55445(3) 0.71425(6) 0.0443(2) Uani 1 1 d . . . . .
Fe1 Fe 0.500000 0.500000 0.500000 0.0384(6) Uani 1 2 d S . P . .
O13 O 0.1861(9) 0.4619(5) 0.4586(8) 0.071(2) Uani 1 1 d . U . . .
O14 O 0.6836(9) 0.4193(5) 0.9058(7) 0.075(2) Uani 1 1 d D U . . .
H14 H 0.674688 0.450990 0.922401 0.113 Uiso 1 1 d DR U . . .
O15 O 0.6141(8) 0.3486(5) 0.7160(9) 0.074(2) Uani 1 1 d D U . . .
H15 H 0.551(2) 0.3405(13) 0.687(7) 0.111 Uiso 1 1 d D U . . .
O16 O 0.5228(7) 0.4289(4) 0.5664(7) 0.0501(17) Uani 1 1 d . U . . .
O17 O 0.3838(7) 0.5104(4) 0.5468(7) 0.0509(17) Uani 1 1 d . U . . .
O18 O 0.5891(7) 0.5280(4) 0.6282(7) 0.0523(17) Uani 1 1 d . U . . .
O19 O 0.4941(8) 0.4559(4) 0.7334(7) 0.0564(17) Uani 1 1 d . U . . .
O20 O 0.4537(8) 0.5371(5) 0.8847(8) 0.0703(19) Uani 1 1 d D U . . .
C31 C 0.0825(17) 0.4488(9) 0.4223(17) 0.108(5) Uani 1 1 d . U . . .
H31A H 0.042684 0.479896 0.396236 0.163 Uiso 1 1 calc R U . . .
H31B H 0.063779 0.434883 0.473176 0.163 Uiso 1 1 calc R U . . .
H31C H 0.069662 0.422754 0.372644 0.163 Uiso 1 1 calc R U . . .
C32 C 0.4462(16) 0.5660(9) 0.9530(15) 0.110(5) Uani 1 1 d D U . . .
H32A H 0.385756 0.587495 0.928153 0.165 Uiso 1 1 calc R U . . .
H32B H 0.505322 0.588329 0.978504 0.165 Uiso 1 1 calc R U . . .
H32C H 0.441809 0.543648 1.003217 0.165 Uiso 1 1 calc R U . . .
C33 C 0.7709(15) 0.4017(8) 0.9893(15) 0.110(6) Uani 1 1 d D U . . .
H33A H 0.800065 0.370626 0.972727 0.165 Uiso 1 1 calc R U . . .
H33B H 0.748563 0.393550 1.041085 0.165 Uiso 1 1 calc R U . . .
H33C H 0.821481 0.429158 1.009069 0.165 Uiso 1 1 calc R U . . .
C34 C 0.6603(16) 0.3072(8) 0.7786(16) 0.107(5) Uani 1 1 d D U . . .
H34A H 0.663491 0.276532 0.742046 0.161 Uiso 1 1 calc R U . . .
H34B H 0.620925 0.299264 0.817291 0.161 Uiso 1 1 calc R U . . .
H34C H 0.728320 0.317378 0.819420 0.161 Uiso 1 1 calc R U . . .
O1_1 O 0.8113(8) 0.5133(5) 0.7553(8) 0.0677(18) Uani 1 1 d . U . . .
O2_1 O 0.6552(8) 0.5276(4) 0.8326(7) 0.0618(18) Uani 1 1 d . U . . .
C1_1 C 0.9743(14) 0.5469(9) 0.8452(16) 0.101(5) Uani 1 1 d . U . . .
H1A_1 H 1.011118 0.515367 0.842263 0.151 Uiso 1 1 calc R U . . .
H1B_1 H 1.007510 0.563748 0.906381 0.151 Uiso 1 1 calc R U . . .
H1C_1 H 0.973310 0.570557 0.794738 0.151 Uiso 1 1 calc R U . . .
C2_1 C 0.8651(13) 0.5325(8) 0.8329(13) 0.071(3) Uani 1 1 d . U . . .
C3_1 C 0.8302(14) 0.5487(7) 0.9058(13) 0.077(3) Uani 1 1 d . U . . .
H3_1 H 0.879188 0.561825 0.962041 0.092 Uiso 1 1 calc R U . . .
C4_1 C 0.7307(13) 0.5470(7) 0.9018(12) 0.069(2) Uani 1 1 d . U . . .
C5_1 C 0.7043(14) 0.5721(8) 0.9860(13) 0.082(4) Uani 1 1 d . U . . .
H5A_1 H 0.684145 0.608242 0.970938 0.124 Uiso 1 1 calc R U . . .
H5B_1 H 0.763349 0.570494 1.044574 0.124 Uiso 1 1 calc R U . . .
H5C_1 H 0.649107 0.552706 0.993726 0.124 Uiso 1 1 calc R U . . .
O1_2 O 0.3153(8) 0.6060(4) 0.7132(8) 0.0668(18) Uani 1 1 d . U . . .
O2_2 O 0.2959(8) 0.4956(4) 0.6876(7) 0.0592(17) Uani 1 1 d . U . . .
C1_2 C 0.1832(15) 0.6508(8) 0.7466(14) 0.085(4) Uani 1 1 d . U . . .
H1A_2 H 0.209076 0.660675 0.813232 0.127 Uiso 1 1 calc R U . . .
H1B_2 H 0.110596 0.645391 0.724949 0.127 Uiso 1 1 calc R U . . .
H1C_2 H 0.197541 0.678352 0.709336 0.127 Uiso 1 1 calc R U . . .
C2_2 C 0.2346(13) 0.5998(7) 0.7342(13) 0.068(2) Uani 1 1 d . U . . .
C3_2 C 0.1940(13) 0.5530(7) 0.7409(12) 0.065(2) Uani 1 1 d . U . . .
H3_2 H 0.141669 0.553443 0.764815 0.078 Uiso 1 1 calc R U . . .
C4_2 C 0.2200(13) 0.5041(7) 0.7166(12) 0.065(2) Uani 1 1 d . U . . .
C5_2 C 0.1599(13) 0.4567(7) 0.7217(13) 0.073(3) Uani 1 1 d . U . . .
H5A_2 H 0.111283 0.448666 0.658692 0.110 Uiso 1 1 calc R U . . .
H5B_2 H 0.124403 0.463676 0.764232 0.110 Uiso 1 1 calc R U . . .
H5C_2 H 0.205307 0.427270 0.745545 0.110 Uiso 1 1 calc R U . . .
O1_3 O 0.4388(8) 0.6260(4) 0.5932(8) 0.0617(19) Uani 1 1 d . U . . .
O2_3 O 0.5520(8) 0.6345(5) 0.7903(8) 0.0695(19) Uani 1 1 d . U . . .
C1_3 C 0.3682(14) 0.7035(7) 0.5120(13) 0.079(4) Uani 1 1 d . U . . .
H1A_3 H 0.403367 0.702331 0.468002 0.119 Uiso 1 1 calc R U . . .
H1B_3 H 0.359215 0.739637 0.526844 0.119 Uiso 1 1 calc R U . . .
H1C_3 H 0.302484 0.686890 0.483202 0.119 Uiso 1 1 calc R U . . .
C2_3 C 0.4288(13) 0.6754(6) 0.6010(12) 0.065(3) Uani 1 1 d . U . . .
C3_3 C 0.4726(13) 0.7033(7) 0.6857(12) 0.068(3) Uani 1 1 d . U . . .
H3_3 H 0.458533 0.739263 0.683226 0.082 Uiso 1 1 calc R U . . .
C4_3 C 0.5355(14) 0.6831(7) 0.7742(13) 0.071(3) Uani 1 1 d . U . . .
C5_3 C 0.5877(16) 0.7197(8) 0.8551(15) 0.095(5) Uani 1 1 d . U . . .
H5A_3 H 0.551436 0.720175 0.898302 0.143 Uiso 1 1 calc R U . . .
H5B_3 H 0.588676 0.754607 0.830487 0.143 Uiso 1 1 calc R U . . .
H5C_3 H 0.656565 0.707841 0.888940 0.143 Uiso 1 1 calc R U . . .
O1_4 O 0.7533(8) 0.4293(4) 0.6078(7) 0.0608(18) Uani 1 1 d . U . . .
O2_4 O 0.8317(8) 0.3981(5) 0.8050(8) 0.071(2) Uani 1 1 d . U . . .
C1_4 C 0.8510(14) 0.4044(8) 0.5155(13) 0.076(4) Uani 1 1 d . U . . .
H1A_4 H 0.800089 0.382082 0.470916 0.114 Uiso 1 1 calc R U . . .
H1B_4 H 0.917885 0.390640 0.525680 0.114 Uiso 1 1 calc R U . . .
H1C_4 H 0.845084 0.439501 0.489713 0.114 Uiso 1 1 calc R U . . .
C2_4 C 0.8354(12) 0.4057(7) 0.6100(12) 0.064(3) Uani 1 1 d . U . . .
C3_4 C 0.9057(12) 0.3841(7) 0.6918(12) 0.066(3) Uani 1 1 d . U . . .
H3_4 H 0.963535 0.369565 0.685343 0.079 Uiso 1 1 calc R U . . .
C4_4 C 0.9019(13) 0.3810(7) 0.7800(12) 0.068(3) Uani 1 1 d . U . . .
C5_4 C 0.9905(13) 0.3543(8) 0.8617(13) 0.087(5) Uani 1 1 d . U . . .
H5A_4 H 1.054656 0.367270 0.861732 0.131 Uiso 1 1 calc R U . . .
H5B_4 H 0.987072 0.316704 0.851838 0.131 Uiso 1 1 calc R U . . .
H5C_4 H 0.984987 0.362150 0.922296 0.131 Uiso 1 1 calc R U . . .
O1_5 O 0.4228(9) 0.3283(4) 0.5969(8) 0.0699(17) Uani 1 1 d . U . . .
O2_5 O 0.3204(8) 0.3850(4) 0.4271(8) 0.0623(18) Uani 1 1 d . U . . .
C1_5 C 0.4206(16) 0.2356(7) 0.5867(15) 0.091(5) Uani 1 1 d . U . . .
H1A_5 H 0.488715 0.226285 0.592097 0.136 Uiso 1 1 calc R U . . .
H1B_5 H 0.373288 0.209457 0.548774 0.136 Uiso 1 1 calc R U . . .
H1C_5 H 0.417580 0.236992 0.649698 0.136 Uiso 1 1 calc R U . . .
C2_5 C 0.3929(14) 0.2888(7) 0.5390(13) 0.071(2) Uani 1 1 d . U . . .
C3_5 C 0.3334(14) 0.2937(7) 0.4464(13) 0.074(3) Uani 1 1 d . U . . .
H3_5 H 0.310299 0.262244 0.413459 0.089 Uiso 1 1 calc R U . . .
C4_5 C 0.3014(13) 0.3393(7) 0.3927(13) 0.068(2) Uani 1 1 d . U . . .
C5_5 C 0.2417(15) 0.3370(8) 0.2832(12) 0.082(4) Uani 1 1 d . U . . .
H5A_5 H 0.170758 0.344367 0.269525 0.124 Uiso 1 1 calc R U . . .
H5B_5 H 0.248318 0.302324 0.259975 0.124 Uiso 1 1 calc R U . . .
H5C_5 H 0.268867 0.362718 0.251990 0.124 Uiso 1 1 calc R U . . .
O1_6 O 0.3502(9) 0.3725(5) 0.7453(8) 0.074(2) Uani 1 1 d . U . . .
O2_6 O 0.1982(9) 0.3632(5) 0.5624(9) 0.0755(19) Uani 1 1 d . U . . .
C1_6 C 0.3550(19) 0.3084(9) 0.8637(16) 0.107(5) Uani 1 1 d . U . . .
H1A_6 H 0.427571 0.314426 0.889381 0.160 Uiso 1 1 calc R U . . .
H1B_6 H 0.341765 0.271143 0.862486 0.160 Uiso 1 1 calc R U . . .
H1C_6 H 0.324415 0.325819 0.903358 0.160 Uiso 1 1 calc R U . . .
C2_6 C 0.3096(15) 0.3303(8) 0.7620(14) 0.078(3) Uani 1 1 d . U . . .
C3_6 C 0.2315(15) 0.3061(8) 0.6945(14) 0.083(3) Uani 1 1 d . U . . .
H3_6 H 0.208890 0.275179 0.713749 0.100 Uiso 1 1 calc R U . . .
C4_6 C 0.1781(15) 0.3211(8) 0.5972(14) 0.079(2) Uani 1 1 d . U . . .
C5_6 C 0.0953(16) 0.2883(9) 0.5328(17) 0.109(5) Uani 1 1 d . U . . .
H5A_6 H 0.040376 0.286833 0.556269 0.163 Uiso 1 1 calc R U . . .
H5B_6 H 0.120372 0.253257 0.530527 0.163 Uiso 1 1 calc R U . . .
H5C_6 H 0.070681 0.303356 0.469409 0.163 Uiso 1 1 calc R U . . .

loop_
_atom_site_aniso_label
_atom_site_aniso_U_11
_atom_site_aniso_U_22
_atom_site_aniso_U_33
_atom_site_aniso_U_23
_atom_site_aniso_U_13
_atom_site_aniso_U_12
La1 0.0425(4) 0.0564(5) 0.0385(4) 0.0023(4) 0.0143(3) 0.0062(4)
La2 0.0457(4) 0.0466(5) 0.0493(5) -0.0024(4) 0.0211(4) -0.0070(4)
La3 0.0467(5) 0.0469(5) 0.0432(5) -0.0048(3) 0.0211(3) -0.0014(4)
Fe1 0.0376(13) 0.0431(14) 0.0373(14) 0.0002(11) 0.0172(11) -0.0001(11)
O13 0.066(4) 0.073(4) 0.077(4) -0.004(4) 0.027(4) -0.009(4)
O14 0.071(4) 0.082(4) 0.070(4) 0.004(4) 0.022(4) 0.005(4)
O15 0.069(4) 0.070(4) 0.073(4) 0.005(3) 0.015(3) 0.002(3)
O16 0.050(3) 0.057(3) 0.055(3) -0.003(3) 0.032(3) 0.000(3)
O17 0.050(3) 0.054(3) 0.059(3) -0.003(3) 0.032(3) -0.003(3)
O18 0.054(3) 0.054(3) 0.055(3) -0.002(3) 0.028(3) 0.002(3)
O19 0.055(3) 0.062(3) 0.060(3) -0.002(3) 0.030(3) 0.000(3)
O20 0.068(3) 0.079(4) 0.070(3) -0.005(3) 0.033(3) -0.001(3)
C31 0.095(9) 0.113(10) 0.104(10) 0.003(9) 0.022(9) -0.013(9)
C32 0.083(8) 0.123(9) 0.112(9) -0.019(9) 0.021(8) -0.011(8)
C33 0.100(10) 0.122(10) 0.083(9) 0.014(9) 0.004(9) 0.004(9)
C34 0.103(8) 0.089(8) 0.098(8) 0.016(7) 0.002(8) 0.001(8)
O1_1 0.058(3) 0.080(4) 0.068(3) -0.006(3) 0.027(3) 0.001(3)
O2_1 0.057(3) 0.073(3) 0.061(3) -0.008(3) 0.028(3) -0.004(3)
C1_1 0.072(8) 0.124(10) 0.102(10) -0.022(9) 0.028(8) -0.011(9)
C2_1 0.058(4) 0.086(5) 0.071(5) -0.006(4) 0.025(4) -0.005(4)
C3_1 0.065(5) 0.088(5) 0.073(5) -0.011(5) 0.021(4) -0.003(5)
C4_1 0.062(4) 0.079(4) 0.066(4) -0.009(4) 0.023(4) -0.002(4)
C5_1 0.077(7) 0.096(7) 0.075(7) -0.021(7) 0.029(6) -0.006(7)
O1_2 0.066(3) 0.068(3) 0.075(3) -0.005(3) 0.037(3) 0.000(3)
O2_2 0.057(3) 0.069(3) 0.067(3) -0.005(3) 0.041(3) 0.000(3)
C1_2 0.086(9) 0.081(9) 0.098(9) -0.011(8) 0.046(8) 0.006(8)
C2_2 0.066(4) 0.076(5) 0.073(4) -0.006(4) 0.038(4) 0.002(4)
C3_2 0.062(4) 0.075(5) 0.072(4) -0.007(4) 0.042(4) 0.001(4)
C4_2 0.064(4) 0.072(4) 0.068(4) -0.004(4) 0.036(4) -0.004(4)
C5_2 0.072(6) 0.078(7) 0.081(7) -0.005(6) 0.041(6) -0.008(6)
O1_3 0.071(4) 0.056(4) 0.067(4) -0.003(3) 0.036(3) 0.002(3)
O2_3 0.071(3) 0.066(3) 0.072(3) -0.007(3) 0.027(3) -0.001(3)
C1_3 0.085(9) 0.068(8) 0.082(9) 0.006(7) 0.028(7) 0.005(8)
C2_3 0.075(5) 0.057(4) 0.071(4) -0.002(4) 0.036(4) 0.000(4)
C3_3 0.077(5) 0.060(4) 0.075(5) -0.008(4) 0.036(4) 0.001(4)
C4_3 0.080(5) 0.063(5) 0.075(5) -0.010(4) 0.035(4) -0.002(4)
C5_3 0.105(9) 0.080(8) 0.091(8) -0.018(8) 0.026(8) -0.001(8)
O1_4 0.053(3) 0.073(4) 0.061(3) 0.000(3) 0.027(3) 0.008(3)
O2_4 0.062(3) 0.082(4) 0.066(4) 0.003(3) 0.020(3) 0.010(3)
C1_4 0.068(8) 0.091(9) 0.079(8) -0.005(7) 0.038(7) 0.011(8)
C2_4 0.056(4) 0.076(5) 0.063(5) -0.003(4) 0.027(4) 0.010(4)
C3_4 0.054(4) 0.078(5) 0.068(4) -0.002(4) 0.024(4) 0.011(4)
C4_4 0.058(4) 0.076(5) 0.066(5) 0.001(4) 0.019(4) 0.008(4)
C5_4 0.069(8) 0.090(9) 0.082(9) 0.003(8) 0.003(7) 0.020(8)
O1_5 0.073(3) 0.067(3) 0.074(3) -0.003(3) 0.031(3) -0.008(3)
O2_5 0.066(3) 0.063(3) 0.066(3) -0.006(3) 0.033(3) -0.010(3)
C1_5 0.104(9) 0.067(8) 0.094(9) -0.004(8) 0.029(8) -0.013(8)
C2_5 0.075(4) 0.066(4) 0.075(4) -0.006(4) 0.033(4) -0.009(4)
C3_5 0.077(4) 0.070(4) 0.077(4) -0.009(4) 0.032(4) -0.010(4)
C4_5 0.073(4) 0.067(4) 0.070(4) -0.008(4) 0.033(4) -0.012(4)
C5_5 0.092(9) 0.085(9) 0.067(8) -0.013(7) 0.026(7) -0.019(8)
O1_6 0.079(4) 0.073(4) 0.074(4) -0.001(3) 0.035(3) -0.009(3)
O2_6 0.076(3) 0.074(3) 0.080(3) -0.003(3) 0.033(3) -0.015(3)
C1_6 0.127(10) 0.097(10) 0.094(9) 0.009(9) 0.039(9) -0.013(9)
C2_6 0.084(5) 0.076(5) 0.081(5) 0.000(4) 0.038(4) -0.006(4)
C3_6 0.087(5) 0.078(5) 0.086(5) 0.001(4) 0.034(4) -0.014(4)
C4_6 0.082(4) 0.074(4) 0.083(4) -0.005(4) 0.033(4) -0.012(4)
C5_6 0.096(9) 0.100(9) 0.120(9) -0.010(8) 0.027(8) -0.027(8)

loop_
_atom_type_symbol
_atom_type_description
_atom_type_scat_dispersion_real
_atom_type_scat_dispersion_imag
_atom_type_scat_source
C C 0.0033 0.0016 'International Tables Vol C Tables 4.2.6.8 and 6.1.1.4'
H H 0.0000 0.0000 'International Tables Vol C Tables 4.2.6.8 and 6.1.1.4'
Fe Fe 0.3463 0.8444 'International Tables Vol C Tables 4.2.6.8 and 6.1.1.4'
La La -0.2871 2.4523 'International Tables Vol C Tables 4.2.6.8 and 6.1.1.4'
O O 0.0106 0.0060 'International Tables Vol C Tables 4.2.6.8 and 6.1.1.4'

loop_
_geom_angle_atom_site_label_1
_geom_angle_atom_site_label_2
_geom_angle_atom_site_label_3
_geom_angle
_geom_angle_site_symmetry_1
_geom_angle_site_symmetry_3
_geom_angle_publ_flag
O14 La1 La3 90.7(2) . . ?
O15 La1 La3 117.1(3) . . ?
O15 La1 O14 73.7(4) . . ?
O16 La1 La3 75.8(2) . . ?
O16 La1 O14 127.8(3) . . ?
O16 La1 O15 69.0(3) . . ?
O16 La1 O2_1 119.3(3) . . ?
O18 La1 La3 41.6(2) . . ?
O18 La1 O14 130.4(3) . . ?
O18 La1 O15 132.2(3) . . ?
O18 La1 O16 64.2(3) . . ?
O18 La1 O2_1 67.3(3) . . ?
O19 La1 La3 39.1(2) . . ?
O19 La1 O14 72.4(3) . . ?
O19 La1 O15 78.7(3) . . ?
O19 La1 O16 65.6(3) . . ?
O19 La1 O18 73.7(3) . . ?
O19 La1 O2_1 67.5(3) . . ?
O19 La1 O1_4 139.4(3) . . ?
O1_1 La1 La3 94.7(3) . . ?
O1_1 La1 O14 104.7(4) . . ?
O1_1 La1 O15 148.0(4) . . ?
O1_1 La1 O16 126.2(3) . . ?
O1_1 La1 O18 73.9(3) . . ?
O1_1 La1 O19 132.2(3) . . ?
O1_1 La1 O2_1 68.0(3) . . ?
O1_1 La1 O1_4 72.0(4) . . ?
O2_1 La1 La3 43.6(2) . . ?
O2_1 La1 O14 66.7(3) . . ?
O2_1 La1 O15 133.7(4) . . ?
O1_4 La1 La3 128.5(2) . . ?
O1_4 La1 O14 140.6(3) . . ?
O1_4 La1 O15 89.0(4) . . ?
O1_4 La1 O16 73.9(3) . . ?
O1_4 La1 O18 87.5(3) . . ?
O1_4 La1 O2_1 137.2(3) . . ?
O2_4 La1 La3 155.4(3) . . ?
O2_4 La1 O14 71.8(4) . . ?
O2_4 La1 O15 75.2(4) . . ?
O2_4 La1 O16 128.5(3) . . ?
O2_4 La1 O18 145.1(4) . . ?
O2_4 La1 O19 140.3(4) . . ?
O2_4 La1 O1_1 74.1(4) . . ?
O2_4 La1 O2_1 112.2(4) . . ?
O2_4 La1 O1_4 69.6(4) . . ?
Fe1 La2 La3 58.66(3) . . ?
O13 La2 La3 94.4(2) . . ?
O13 La2 Fe1 86.0(2) . . ?
O16 La2 La3 75.1(2) . . ?
O16 La2 Fe1 33.5(2) . . ?
O16 La2 O13 114.9(3) . . ?
O16 La2 O2_2 118.0(3) . . ?
O17 La2 La3 40.4(2) . . ?
O17 La2 Fe1 33.0(2) . . ?
O17 La2 O13 66.9(3) . . ?
O17 La2 O16 65.1(3) . . ?
O17 La2 O2_2 66.1(3) . . ?
O17 La2 O2_5 90.3(3) . . ?
O17 La2 O1_6 137.4(3) . . ?
O19 La2 La3 38.8(2) . . ?
O19 La2 Fe1 72.2(2) . . ?
O19 La2 O13 133.1(3) . . ?
O19 La2 O16 65.2(3) . . ?
O19 La2 O17 72.9(3) . . ?
O19 La2 O2_2 65.7(3) . . ?
O19 La2 O1_5 97.7(3) . . ?
O19 La2 O2_5 137.4(3) . . ?
O19 La2 O1_6 72.6(4) . . ?
O2_2 La2 La3 42.9(2) . . ?
O2_2 La2 Fe1 96.2(2) . . ?
O2_2 La2 O13 76.5(3) . . ?
O1_5 La2 La3 134.3(3) . . ?
O1_5 La2 Fe1 103.3(3) . . ?
O1_5 La2 O13 128.1(4) . . ?
O1_5 La2 O16 72.2(3) . . ?
O1_5 La2 O17 136.3(3) . . ?
O1_5 La2 O2_2 149.1(3) . . ?
O1_5 La2 O2_5 67.8(4) . . ?
O1_5 La2 O1_6 72.8(4) . . ?
O2_5 La2 La3 129.3(2) . . ?
O2_5 La2 Fe1 72.8(2) . . ?
O2_5 La2 O13 66.7(4) . . ?
O2_5 La2 O16 72.3(3) . . ?
O2_5 La2 O2_2 142.0(3) . . ?
O1_6 La2 La3 97.5(3) . . ?
O1_6 La2 Fe1 143.7(3) . . ?
O1_6 La2 O13 125.6(4) . . ?
O1_6 La2 O16 119.5(3) . . ?
O1_6 La2 O2_2 77.3(4) . . ?
O1_6 La2 O2_5 132.3(4) . . ?
O2_6 La2 La3 140.1(3) . . ?
O2_6 La2 Fe1 147.8(3) . . ?
O2_6 La2 O13 69.1(4) . . ?
O2_6 La2 O16 144.7(4) . . ?
O2_6 La2 O17 135.4(4) . . ?
O2_6 La2 O19 139.9(4) . . ?
O2_6 La2 O2_2 97.2(4) . . ?
O2_6 La2 O1_5 78.7(4) . . ?
O2_6 La2 O2_5 78.6(4) . . ?
O2_6 La2 O1_6 68.1(4) . . ?
La1 La3 La2 65.78(3) . . ?
O17 La3 La1 78.4(2) . . ?
O17 La3 La2 39.3(2) . . ?
O17 La3 O18 62.8(3) . . ?
O17 La3 O20 135.0(3) . . ?
O17 La3 O2_1 119.5(3) . . ?
O17 La3 O2_2 65.0(3) . . ?
O18 La3 La1 39.5(2) . . ?
O18 La3 La2 77.8(2) . . ?
O18 La3 O20 135.6(3) . . ?
O18 La3 O2_1 64.4(3) . . ?
O18 La3 O2_2 119.8(3) . . ?
O19 La3 La1 39.0(2) . . ?
O19 La3 La2 38.1(2) . . ?
O19 La3 O17 71.3(3) . . ?
O19 La3 O18 71.7(3) . . ?
O19 La3 O20 78.2(3) . . ?
O19 La3 O2_1 65.9(3) . . ?
O19 La3 O2_2 64.8(3) . . ?
O20 La3 La1 98.0(3) . . ?
O20 La3 La2 97.9(3) . . ?
O20 La3 O2_1 73.8(3) . . ?
O20 La3 O2_2 72.3(3) . . ?
O2_1 La3 La1 41.6(2) . . ?
O2_1 La3 La2 102.5(2) . . ?
O1_2 La3 La1 168.4(3) . . ?
O1_2 La3 La2 105.3(3) . . ?
O1_2 La3 O17 99.4(3) . . ?
O1_2 La3 O18 148.8(3) . . ?
O1_2 La3 O19 129.5(3) . . ?
O1_2 La3 O20 75.4(4) . . ?
O1_2 La3 O2_1 140.9(3) . . ?
O1_2 La3 O2_2 66.4(3) . . ?
O1_2 La3 O1_3 73.9(4) . . ?
O2_2 La3 La1 102.7(2) . . ?
O2_2 La3 La2 42.5(2) . . ?
O2_2 La3 O2_1 124.3(3) . . ?
O1_3 La3 La1 115.8(2) . . ?
O1_3 La3 La2 112.4(2) . . ?
O1_3 La3 O17 73.4(3) . . ?
O1_3 La3 O18 76.4(3) . . ?
O1_3 La3 O19 140.3(3) . . ?
O1_3 La3 O20 141.3(3) . . ?
O1_3 La3 O2_1 119.4(3) . . ?
O1_3 La3 O2_2 114.7(3) . . ?
O2_3 La3 La1 107.8(3) . . ?
O2_3 La3 La2 173.5(3) . . ?
O2_3 La3 O17 140.8(3) . . ?
O2_3 La3 O18 96.8(3) . . ?
O2_3 La3 O19 137.0(4) . . ?
O2_3 La3 O20 83.5(4) . . ?
O2_3 La3 O2_1 71.8(4) . . ?
O2_3 La3 O1_2 81.2(4) . . ?
O2_3 La3 O2_2 143.3(3) . . ?
O2_3 La3 O1_3 69.1(4) . . ?
La2 Fe1 La2 180.0 3_666 . ?
O16 Fe1 La2 46.1(3) 3_666 3_666 ?
O16 Fe1 La2 133.9(3) 3_666 . ?
O16 Fe1 La2 133.9(3) . 3_666 ?
O16 Fe1 La2 46.1(3) . . ?
O16 Fe1 O16 180.0 . 3_666 ?
O16 Fe1 O17 87.0(4) 3_666 3_666 ?
O16 Fe1 O17 93.0(4) . 3_666 ?
O16 Fe1 O17 87.0(4) . . ?
O16 Fe1 O17 93.0(4) 3_666 . ?
O17 Fe1 La2 137.0(3) . 3_666 ?
O17 Fe1 La2 43.0(3) . . ?
O17 Fe1 La2 137.0(3) 3_666 . ?
O17 Fe1 La2 43.0(3) 3_666 3_666 ?
O17 Fe1 O17 180.0 3_666 . ?
O18 Fe1 La2 94.3(3) 3_666 3_666 ?
O18 Fe1 La2 85.7(3) 3_666 . ?
O18 Fe1 La2 85.7(3) . 3_666 ?
O18 Fe1 La2 94.3(3) . . ?
O18 Fe1 O16 85.1(4) . . ?
O18 Fe1 O16 94.9(4) 3_666 . ?
O18 Fe1 O16 94.9(4) . 3_666 ?
O18 Fe1 O16 85.1(4) 3_666 3_666 ?
O18 Fe1 O17 94.5(4) . 3_666 ?
O18 Fe1 O17 85.5(4) . . ?
O18 Fe1 O17 94.5(4) 3_666 . ?
O18 Fe1 O17 85.5(4) 3_666 3_666 ?
O18 Fe1 O18 180.0(5) . 3_666 ?
C31 O13 La2 132.8(12) . . ?
La1 O14 H14 94.2 . . ?
C33 O14 La1 131.0(12) . . ?
C33 O14 H14 101.8 . . ?
La1 O15 H15 120(2) . . ?
C34 O15 La1 128.4(11) . . ?
C34 O15 H15 108(3) . . ?
La1 O16 La2 109.7(3) . . ?
Fe1 O16 La1 102.8(4) . . ?
Fe1 O16 La2 100.4(4) . . ?
La2 O17 La3 100.4(3) . . ?
Fe1 O17 La2 103.9(4) . . ?
Fe1 O17 La3 106.2(4) . . ?
La1 O18 La3 98.9(3) . . ?
Fe1 O18 La1 105.6(4) . . ?
Fe1 O18 La3 105.3(4) . . ?
La1 O19 La3 101.9(4) . . ?
La2 O19 La1 116.7(4) . . ?
La2 O19 La3 103.2(4) . . ?
C32 O20 La3 135.9(14) . . ?
O13 C31 H31A 109.5 . . ?
O13 C31 H31B 109.5 . . ?
O13 C31 H31C 109.5 . . ?
H31A C31 H31B 109.5 . . ?
H31A C31 H31C 109.5 . . ?
H31B C31 H31C 109.5 . . ?
O20 C32 H32A 109.6 . . ?
O20 C32 H32B 109.5 . . ?
O20 C32 H32C 109.4 . . ?
H32A C32 H32B 109.5 . . ?
H32A C32 H32C 109.5 . . ?
H32B C32 H32C 109.5 . . ?
O14 C33 H33A 109.5 . . ?
O14 C33 H33B 109.5 . . ?
O14 C33 H33C 109.5 . . ?
H33A C33 H33B 109.5 . . ?
H33A C33 H33C 109.5 . . ?
H33B C33 H33C 109.5 . . ?
O15 C34 H34A 109.5 . . ?
O15 C34 H34B 109.5 . . ?
O15 C34 H34C 109.5 . . ?
H34A C34 H34B 109.5 . . ?
H34A C34 H34C 109.5 . . ?
H34B C34 H34C 109.5 . . ?
C2_1 O1_1 La1 126.3(11) . . ?
La1 O2_1 La3 94.8(3) . . ?
C4_1 O2_1 La1 123.8(10) . . ?
C4_1 O2_1 La3 139.7(10) . . ?
H1A_1 C1_1 H1B_1 109.5 . . ?
H1A_1 C1_1 H1C_1 109.5 . . ?
H1B_1 C1_1 H1C_1 109.5 . . ?
C2_1 C1_1 H1A_1 109.5 . . ?
C2_1 C1_1 H1B_1 109.5 . . ?
C2_1 C1_1 H1C_1 109.5 . . ?
O1_1 C2_1 C1_1 116.7(16) . . ?
O1_1 C2_1 C3_1 125.2(16) . . ?
C3_1 C2_1 C1_1 117.5(16) . . ?
C2_1 C3_1 H3_1 116.7 . . ?
C4_1 C3_1 C2_1 126.5(17) . . ?
C4_1 C3_1 H3_1 116.7 . . ?
O2_1 C4_1 C3_1 125.0(16) . . ?
O2_1 C4_1 C5_1 115.6(15) . . ?
C3_1 C4_1 C5_1 119.4(16) . . ?
C4_1 C5_1 H5A_1 109.5 . . ?
C4_1 C5_1 H5B_1 109.5 . . ?
C4_1 C5_1 H5C_1 109.5 . . ?
H5A_1 C5_1 H5B_1 109.5 . . ?
H5A_1 C5_1 H5C_1 109.5 . . ?
H5B_1 C5_1 H5C_1 109.5 . . ?
C2_2 O1_2 La3 138.8(11) . . ?
La2 O2_2 La3 94.6(3) . . ?
C4_2 O2_2 La2 135.9(10) . . ?
C4_2 O2_2 La3 129.5(10) . . ?
H1A_2 C1_2 H1B_2 109.5 . . ?
H1A_2 C1_2 H1C_2 109.5 . . ?
H1B_2 C1_2 H1C_2 109.5 . . ?
C2_2 C1_2 H1A_2 109.5 . . ?
C2_2 C1_2 H1B_2 109.5 . . ?
C2_2 C1_2 H1C_2 109.5 . . ?
O1_2 C2_2 C1_2 115.2(16) . . ?
O1_2 C2_2 C3_2 124.3(16) . . ?
C3_2 C2_2 C1_2 120.4(16) . . ?
C2_2 C3_2 H3_2 116.1 . . ?
C2_2 C3_2 C4_2 127.9(16) . . ?
C4_2 C3_2 H3_2 116.1 . . ?
O2_2 C4_2 C3_2 124.4(15) . . ?
O2_2 C4_2 C5_2 115.7(15) . . ?
C3_2 C4_2 C5_2 119.9(15) . . ?
C4_2 C5_2 H5A_2 109.5 . . ?
C4_2 C5_2 H5B_2 109.5 . . ?
C4_2 C5_2 H5C_2 109.5 . . ?
H5A_2 C5_2 H5B_2 109.5 . . ?
H5A_2 C5_2 H5C_2 109.5 . . ?
H5B_2 C5_2 H5C_2 109.5 . . ?
C2_3 O1_3 La3 129.6(10) . . ?
C4_3 O2_3 La3 134.3(11) . . ?
H1A_3 C1_3 H1B_3 109.5 . . ?
H1A_3 C1_3 H1C_3 109.5 . . ?
H1B_3 C1_3 H1C_3 109.5 . . ?
C2_3 C1_3 H1A_3 109.5 . . ?
C2_3 C1_3 H1B_3 109.5 . . ?
C2_3 C1_3 H1C_3 109.5 . . ?
O1_3 C2_3 C1_3 116.1(15) . . ?
O1_3 C2_3 C3_3 124.2(16) . . ?
C3_3 C2_3 C1_3 119.7(16) . . ?
C2_3 C3_3 H3_3 116.6 . . ?
C2_3 C3_3 C4_3 126.8(16) . . ?
C4_3 C3_3 H3_3 116.6 . . ?
O2_3 C4_3 C3_3 123.2(16) . . ?
O2_3 C4_3 C5_3 116.9(17) . . ?
C3_3 C4_3 C5_3 119.9(17) . . ?
C4_3 C5_3 H5A_3 109.5 . . ?
C4_3 C5_3 H5B_3 109.5 . . ?
C4_3 C5_3 H5C_3 109.5 . . ?
H5A_3 C5_3 H5B_3 109.5 . . ?
H5A_3 C5_3 H5C_3 109.5 . . ?
H5B_3 C5_3 H5C_3 109.5 . . ?
C2_4 O1_4 La1 135.6(10) . . ?
C4_4 O2_4 La1 136.3(11) . . ?
H1A_4 C1_4 H1B_4 109.5 . . ?
H1A_4 C1_4 H1C_4 109.5 . . ?
H1B_4 C1_4 H1C_4 109.5 . . ?
C2_4 C1_4 H1A_4 109.5 . . ?
C2_4 C1_4 H1B_4 109.5 . . ?
C2_4 C1_4 H1C_4 109.5 . . ?
O1_4 C2_4 C1_4 115.3(14) . . ?
O1_4 C2_4 C3_4 123.4(15) . . ?
C3_4 C2_4 C1_4 121.3(15) . . ?
C2_4 C3_4 H3_4 115.7 . . ?
C4_4 C3_4 C2_4 128.5(16) . . ?
C4_4 C3_4 H3_4 115.7 . . ?
O2_4 C4_4 C3_4 126.5(16) . . ?
O2_4 C4_4 C5_4 114.1(16) . . ?
C3_4 C4_4 C5_4 119.3(16) . . ?
C4_4 C5_4 H5A_4 109.5 . . ?
C4_4 C5_4 H5B_4 109.5 . . ?
C4_4 C5_4 H5C_4 109.5 . . ?
H5A_4 C5_4 H5B_4 109.5 . . ?
H5A_4 C5_4 H5C_4 109.5 . . ?
H5B_4 C5_4 H5C_4 109.5 . . ?
C2_5 O1_5 La2 132.1(11) . . ?
C4_5 O2_5 La2 130.3(11) . . ?
H1A_5 C1_5 H1B_5 109.5 . . ?
H1A_5 C1_5 H1C_5 109.5 . . ?
H1B_5 C1_5 H1C_5 109.5 . . ?
C2_5 C1_5 H1A_5 109.5 . . ?
C2_5 C1_5 H1B_5 109.5 . . ?
C2_5 C1_5 H1C_5 109.5 . . ?
O1_5 C2_5 C1_5 114.4(16) . . ?
O1_5 C2_5 C3_5 123.4(17) . . ?
C3_5 C2_5 C1_5 121.9(17) . . ?
C2_5 C3_5 H3_5 115.6 . . ?
C2_5 C3_5 C4_5 128.8(18) . . ?
C4_5 C3_5 H3_5 115.6 . . ?
O2_5 C4_5 C3_5 123.8(17) . . ?
O2_5 C4_5 C5_5 115.0(16) . . ?
C3_5 C4_5 C5_5 121.2(16) . . ?
C4_5 C5_5 H5A_5 109.5 . . ?
C4_5 C5_5 H5B_5 109.5 . . ?
C4_5 C5_5 H5C_5 109.5 . . ?
H5A_5 C5_5 H5B_5 109.5 . . ?
H5A_5 C5_5 H5C_5 109.5 . . ?
H5B_5 C5_5 H5C_5 109.5 . . ?
C2_6 O1_6 La2 134.7(11) . . ?
C4_6 O2_6 La2 135.5(12) . . ?
H1A_6 C1_6 H1B_6 109.5 . . ?
H1A_6 C1_6 H1C_6 109.5 . . ?
H1B_6 C1_6 H1C_6 109.5 . . ?
C2_6 C1_6 H1A_6 109.5 . . ?
C2_6 C1_6 H1B_6 109.5 . . ?
C2_6 C1_6 H1C_6 109.5 . . ?
O1_6 C2_6 C1_6 116.6(17) . . ?
O1_6 C2_6 C3_6 122.5(18) . . ?
C3_6 C2_6 C1_6 120.9(19) . . ?
C2_6 C3_6 H3_6 115.5 . . ?
C2_6 C3_6 C4_6 128.9(19) . . ?
C4_6 C3_6 H3_6 115.5 . . ?
O2_6 C4_6 C3_6 122.3(17) . . ?
O2_6 C4_6 C5_6 116.9(18) . . ?
C3_6 C4_6 C5_6 120.9(18) . . ?
C4_6 C5_6 H5A_6 109.5 . . ?
C4_6 C5_6 H5B_6 109.5 . . ?
C4_6 C5_6 H5C_6 109.5 . . ?
H5A_6 C5_6 H5B_6 109.5 . . ?
H5A_6 C5_6 H5C_6 109.5 . . ?
H5B_6 C5_6 H5C_6 109.5 . . ?

loop_
_geom_bond_atom_site_label_1
_geom_bond_atom_site_label_2
_geom_bond_distance
_geom_bond_site_symmetry_2
_geom_bond_publ_flag
La1 La3 3.9212(16) . ?
La1 O14 2.700(10) . ?
La1 O15 2.619(12) . ?
La1 O16 2.579(10) . ?
La1 O18 2.525(10) . ?
La1 O19 2.520(10) . ?
La1 O1_1 2.497(11) . ?
La1 O2_1 2.613(11) . ?
La1 O1_4 2.521(10) . ?
La1 O2_4 2.476(11) . ?
La2 La3 3.9313(17) . ?
La2 Fe1 3.5981(12) . ?
La2 O13 2.681(12) . ?
La2 O16 2.634(9) . ?
La2 O17 2.531(9) . ?
La2 O19 2.489(10) . ?
La2 O2_2 2.664(10) . ?
La2 O1_5 2.497(11) . ?
La2 O2_5 2.533(10) . ?
La2 O1_6 2.535(12) . ?
La2 O2_6 2.444(11) . ?
La3 O17 2.588(9) . ?
La3 O18 2.635(9) . ?
La3 O19 2.528(10) . ?
La3 O20 2.640(11) . ?
La3 O2_1 2.712(10) . ?
La3 O1_2 2.448(11) . ?
La3 O2_2 2.685(10) . ?
La3 O1_3 2.493(11) . ?
La3 O2_3 2.431(11) . ?
Fe1 O16 2.021(10) 3_666 ?
Fe1 O16 2.021(10) . ?
Fe1 O17 2.020(9) . ?
Fe1 O17 2.020(9) 3_666 ?
Fe1 O18 1.993(10) . ?
Fe1 O18 1.993(9) 3_666 ?
O13 C31 1.39(2) . ?
O14 H14 0.8610 . ?
O14 C33 1.461(16) . ?
O15 H15 0.855(10) . ?
O15 C34 1.39(2) . ?
O20 C32 1.293(16) . ?
C31 H31A 0.9600 . ?
C31 H31B 0.9600 . ?
C31 H31C 0.9600 . ?
C32 H32A 0.9600 . ?
C32 H32B 0.9600 . ?
C32 H32C 0.9600 . ?
C33 H33A 0.9600 . ?
C33 H33B 0.9600 . ?
C33 H33C 0.9600 . ?
C34 H34A 0.9600 . ?
C34 H34B 0.9600 . ?
C34 H34C 0.9600 . ?
O1_1 C2_1 1.228(19) . ?
O2_1 C4_1 1.275(19) . ?
C1_1 H1A_1 0.9600 . ?
C1_1 H1B_1 0.9600 . ?
C1_1 H1C_1 0.9600 . ?
C1_1 C2_1 1.52(2) . ?
C2_1 C3_1 1.41(2) . ?
C3_1 H3_1 0.9300 . ?
C3_1 C4_1 1.38(2) . ?
C4_1 C5_1 1.57(2) . ?
C5_1 H5A_1 0.9600 . ?
C5_1 H5B_1 0.9600 . ?
C5_1 H5C_1 0.9600 . ?
O1_2 C2_2 1.294(19) . ?
O2_2 C4_2 1.310(18) . ?
C1_2 H1A_2 0.9600 . ?
C1_2 H1B_2 0.9600 . ?
C1_2 H1C_2 0.9600 . ?
C1_2 C2_2 1.52(2) . ?
C2_2 C3_2 1.34(2) . ?
C3_2 H3_2 0.9300 . ?
C3_2 C4_2 1.38(2) . ?
C4_2 C5_2 1.48(2) . ?
C5_2 H5A_2 0.9600 . ?
C5_2 H5B_2 0.9600 . ?
C5_2 H5C_2 0.9600 . ?
O1_3 C2_3 1.268(18) . ?
O2_3 C4_3 1.26(2) . ?
C1_3 H1A_3 0.9600 . ?
C1_3 H1B_3 0.9600 . ?
C1_3 H1C_3 0.9600 . ?
C1_3 C2_3 1.47(2) . ?
C2_3 C3_3 1.38(2) . ?
C3_3 H3_3 0.9300 . ?
C3_3 C4_3 1.39(2) . ?
C4_3 C5_3 1.48(2) . ?
C5_3 H5A_3 0.9600 . ?
C5_3 H5B_3 0.9600 . ?
C5_3 H5C_3 0.9600 . ?
O1_4 C2_4 1.289(18) . ?
O2_4 C4_4 1.254(19) . ?
C1_4 H1A_4 0.9600 . ?
C1_4 H1B_4 0.9600 . ?
C1_4 H1C_4 0.9600 . ?
C1_4 C2_4 1.51(2) . ?
C2_4 C3_4 1.37(2) . ?
C3_4 H3_4 0.9300 . ?
C3_4 C4_4 1.34(2) . ?
C4_4 C5_4 1.54(2) . ?
C5_4 H5A_4 0.9600 . ?
C5_4 H5B_4 0.9600 . ?
C5_4 H5C_4 0.9600 . ?
O1_5 C2_5 1.286(19) . ?
O2_5 C4_5 1.254(19) . ?
C1_5 H1A_5 0.9600 . ?
C1_5 H1B_5 0.9600 . ?
C1_5 H1C_5 0.9600 . ?
C1_5 C2_5 1.51(2) . ?
C2_5 C3_5 1.33(2) . ?
C3_5 H3_5 0.9300 . ?
C3_5 C4_5 1.38(2) . ?
C4_5 C5_5 1.54(2) . ?
C5_5 H5A_5 0.9600 . ?
C5_5 H5B_5 0.9600 . ?
C5_5 H5C_5 0.9600 . ?
O1_6 C2_6 1.28(2) . ?
O2_6 C4_6 1.26(2) . ?
C1_6 H1A_6 0.9600 . ?
C1_6 H1B_6 0.9600 . ?
C1_6 H1C_6 0.9600 . ?
C1_6 C2_6 1.52(3) . ?
C2_6 C3_6 1.34(3) . ?
C3_6 H3_6 0.9300 . ?
C3_6 C4_6 1.42(3) . ?
C4_6 C5_6 1.46(3) . ?
C5_6 H5A_6 0.9600 . ?
C5_6 H5B_6 0.9600 . ?
C5_6 H5C_6 0.9600 . ?

loop_
_geom_torsion_atom_site_label_1
_geom_torsion_atom_site_label_2
_geom_torsion_atom_site_label_3
_geom_torsion_atom_site_label_4
_geom_torsion
_geom_torsion_site_symmetry_1
_geom_torsion_site_symmetry_2
_geom_torsion_site_symmetry_3
_geom_torsion_site_symmetry_4
_geom_torsion_publ_flag
La1 O1_1 C2_1 C1_1 148.9(14) . . . . ?
La1 O1_1 C2_1 C3_1 -40(3) . . . . ?
La1 O2_1 C4_1 C3_1 32(2) . . . . ?
La1 O2_1 C4_1 C5_1 -149.8(12) . . . . ?
La1 O1_4 C2_4 C1_4 179.1(11) . . . . ?
La1 O1_4 C2_4 C3_4 -2(3) . . . . ?
La1 O2_4 C4_4 C3_4 -3(3) . . . . ?
La1 O2_4 C4_4 C5_4 176.8(11) . . . . ?
La2 O2_2 C4_2 C3_2 -161.8(12) . . . . ?
La2 O2_2 C4_2 C5_2 18(2) . . . . ?
La2 O1_5 C2_5 C1_5 -149.0(13) . . . . ?
La2 O1_5 C2_5 C3_5 25(3) . . . . ?
La2 O2_5 C4_5 C3_5 -29(3) . . . . ?
La2 O2_5 C4_5 C5_5 153.4(11) . . . . ?
La2 O1_6 C2_6 C1_6 161.9(13) . . . . ?
La2 O1_6 C2_6 C3_6 -18(3) . . . . ?
La2 O2_6 C4_6 C3_6 28(3) . . . . ?
La2 O2_6 C4_6 C5_6 -152.7(15) . . . . ?
La3 O2_1 C4_1 C3_1 -128.9(17) . . . . ?
La3 O2_1 C4_1 C5_1 49(2) . . . . ?
La3 O1_2 C2_2 C1_2 163.0(12) . . . . ?
La3 O1_2 C2_2 C3_2 -20(3) . . . . ?
La3 O2_2 C4_2 C3_2 22(2) . . . . ?
La3 O2_2 C4_2 C5_2 -158.7(11) . . . . ?
La3 O1_3 C2_3 C1_3 -151.1(12) . . . . ?
La3 O1_3 C2_3 C3_3 30(2) . . . . ?
La3 O2_3 C4_3 C3_3 -21(3) . . . . ?
La3 O2_3 C4_3 C5_3 159.7(13) . . . . ?
O1_1 C2_1 C3_1 C4_1 -2(3) . . . . ?
C1_1 C2_1 C3_1 C4_1 169.4(19) . . . . ?
C2_1 C3_1 C4_1 O2_1 4(3) . . . . ?
C2_1 C3_1 C4_1 C5_1 -173.9(19) . . . . ?
O1_2 C2_2 C3_2 C4_2 -8(3) . . . . ?
C1_2 C2_2 C3_2 C4_2 168.5(18) . . . . ?
C2_2 C3_2 C4_2 O2_2 4(3) . . . . ?
C2_2 C3_2 C4_2 C5_2 -175.0(18) . . . . ?
O1_3 C2_3 C3_3 C4_3 2(3) . . . . ?
C1_3 C2_3 C3_3 C4_3 -176.7(17) . . . . ?
C2_3 C3_3 C4_3 O2_3 -8(3) . . . . ?
C2_3 C3_3 C4_3 C5_3 171.8(19) . . . . ?
O1_4 C2_4 C3_4 C4_4 3(3) . . . . ?
C1_4 C2_4 C3_4 C4_4 -178.4(19) . . . . ?
C2_4 C3_4 C4_4 O2_4 0(3) . . . . ?
C2_4 C3_4 C4_4 C5_4 179.6(17) . . . . ?
O1_5 C2_5 C3_5 C4_5 7(3) . . . . ?
C1_5 C2_5 C3_5 C4_5 -179.9(19) . . . . ?
C2_5 C3_5 C4_5 O2_5 -4(3) . . . . ?
C2_5 C3_5 C4_5 C5_5 173.4(18) . . . . ?
O1_6 C2_6 C3_6 C4_6 -2(3) . . . . ?
C1_6 C2_6 C3_6 C4_6 179(2) . . . . ?
C2_6 C3_6 C4_6 O2_6 -3(3) . . . . ?
C2_6 C3_6 C4_6 C5_6 178(2) . . . . ?
